data_7150900
loop_
_publ_author_name
'Karatas, Bet\"ul'
'Rendler, Sebastian'
'Fr\"ohlich, Roland'
'Oestreich, Martin'

_publ_section_title
;
 Kinetic resolution of donor-functionalised tertiary alcohols by
 Cu--H-catalysed stereoselective silylation using a strained
 silicon-stereogenic silane
;
_journal_issue 8
_journal_name_full 'Organic &amp;  Biomolecular Chemistry'
_journal_page_first 1435
_journal_page_last 1440
_journal_paper_doi 10.1039/b802186d
_journal_volume 6
_journal_year 2008
_chemical_formula_sum 'C30 H36 Cl N O Si2'
_chemical_formula_weight 518.23
_chemical_name_systematic
;
?
;
_space_group_IT_number 2
_symmetry_cell_setting triclinic
_symmetry_space_group_name_Hall '-P 1'
_symmetry_space_group_name_H-M 'P -1'
_atom_sites_solution_hydrogens geom
_atom_sites_solution_primary direct
_atom_sites_solution_secondary difmap
_audit_creation_method SHELXL-97
_cell_angle_alpha 72.052(2)
_cell_angle_beta 80.971(2)
_cell_angle_gamma 62.274(4)
_cell_formula_units_Z 2
_cell_length_a 10.2053(4)
_cell_length_b 10.5866(5)
_cell_length_c 16.1920(8)
_cell_measurement_reflns_used 4778
_cell_measurement_temperature 223(2)
_cell_measurement_theta_max 68.25
_cell_measurement_theta_min 0.88
_cell_volume 1472.97(13)
_computing_cell_refinement 'Collect (Nonius B.V., 1998)'
_computing_data_collection 'Collect (Nonius B.V., 1998)'
_computing_data_reduction 'Denzo-SMN (Otwinowski & Minor, 1997)'
_computing_molecular_graphics 'SCHAKAL (Keller, 1997)'
_computing_publication_material 'SHELXL-97 (Sheldrick, 1997)'
_computing_structure_refinement 'SHELXL-97 (Sheldrick, 1997)'
_computing_structure_solution 'SHELXS-97 (Sheldrick, 1990)'
_diffrn_ambient_temperature 223(2)
_diffrn_measured_fraction_theta_full 0.956
_diffrn_measured_fraction_theta_max 0.956
_diffrn_measurement_device_type 'Nonius KappaCCD APEXII'
_diffrn_measurement_method '\w and \f scans'
_diffrn_radiation_monochromator graphite
_diffrn_radiation_source 'fine-focus sealed tube'
_diffrn_radiation_type CuK\a
_diffrn_radiation_wavelength 1.54178
_diffrn_reflns_av_R_equivalents 0.035
_diffrn_reflns_av_sigmaI/netI 0.0237
_diffrn_reflns_limit_h_max 11
_diffrn_reflns_limit_h_min -11
_diffrn_reflns_limit_k_max 10
_diffrn_reflns_limit_k_min -12
_diffrn_reflns_limit_l_max 18
_diffrn_reflns_limit_l_min -19
_diffrn_reflns_number 17954
_diffrn_reflns_theta_full 68.18
_diffrn_reflns_theta_max 68.18
_diffrn_reflns_theta_min 4.90
_exptl_absorpt_coefficient_mu 2.088
_exptl_absorpt_correction_T_max 0.6702
_exptl_absorpt_correction_T_min 0.6233
_exptl_absorpt_correction_type multi-scan
_exptl_absorpt_process_details 'Denzo (Otwinowski, Borek, Majewski & Minor, 2003)'
_exptl_crystal_colour colourless
_exptl_crystal_density_diffrn 1.168
_exptl_crystal_density_method 'not measured'
_exptl_crystal_description block
_exptl_crystal_F_000 552
_exptl_crystal_size_max 0.25
_exptl_crystal_size_mid 0.25
_exptl_crystal_size_min 0.20
_refine_diff_density_max 0.331
_refine_diff_density_min -0.164
_refine_diff_density_rms 0.038
_refine_ls_extinction_method none
_refine_ls_goodness_of_fit_ref 1.038
_refine_ls_hydrogen_treatment riding
_refine_ls_matrix_type full
_refine_ls_number_parameters 322
_refine_ls_number_reflns 5153
_refine_ls_number_restraints 0
_refine_ls_restrained_S_all 1.038
_refine_ls_R_factor_all 0.0407
_refine_ls_R_factor_gt 0.0384
_refine_ls_shift/su_max 0.001
_refine_ls_shift/su_mean 0.000
_refine_ls_structure_factor_coef Fsqd
_refine_ls_weighting_details 'calc w=1/[\s^2^(Fo^2^)+(0.0586P)^2^+0.6423P] where P=(Fo^2^+2Fc^2^)/3'
_refine_ls_weighting_scheme calc
_refine_ls_wR_factor_gt 0.1114
_refine_ls_wR_factor_ref 0.1136
_reflns_number_gt 4833
_reflns_number_total 5153
_reflns_threshold_expression >2sigma(I)
_cod_data_source_file b802186d.txt
_cod_data_source_block ost4337
_cod_original_cell_volume 1472.97(12)
_cod_original_sg_symbol_H-M P-1
_cod_database_code 7150900

loop_
_symmetry_equiv_pos_as_xyz
'x, y, z'
'-x, -y, -z'

loop_
_atom_site_label
_atom_site_type_symbol
_atom_site_fract_x
_atom_site_fract_y
_atom_site_fract_z
_atom_site_U_iso_or_equiv
_atom_site_adp_type
_atom_site_occupancy
_atom_site_symmetry_multiplicity
_atom_site_calc_flag
_atom_site_refinement_flags
_atom_site_disorder_assembly
_atom_site_disorder_group
Si1 Si 0.52410(5) 0.02189(5) 0.24245(3) 0.03581(14) Uani 1 1 d . . .
C2 C 0.6986(2) -0.1262(2) 0.29830(12) 0.0409(4) Uani 1 1 d . . .
C3 C 0.7246(2) -0.2429(2) 0.37348(13) 0.0498(5) Uani 1 1 d . . .
H3 H 0.6448 -0.2587 0.4040 0.060 Uiso 1 1 calc R . .
C4 C 0.8669(3) -0.3354(2) 0.40336(14) 0.0595(6) Uani 1 1 d . . .
H4 H 0.8839 -0.4148 0.4534 0.071 Uiso 1 1 calc R . .
C5 C 0.9842(3) -0.3113(2) 0.35984(17) 0.0615(6) Uani 1 1 d . . .
H5 H 1.0805 -0.3727 0.3814 0.074 Uiso 1 1 calc R . .
C6 C 0.9612(2) -0.1979(3) 0.28500(17) 0.0589(6) Uani 1 1 d . . .
H6 H 1.0419 -0.1828 0.2555 0.071 Uiso 1 1 calc R . .
C7 C 0.8190(2) -0.1054(2) 0.25278(13) 0.0460(4) Uani 1 1 d . . .
C8 C 0.7845(2) 0.0173(2) 0.16917(14) 0.0542(5) Uani 1 1 d . . .
H8A H 0.8081 -0.0250 0.1197 0.065 Uiso 1 1 calc R . .
H8B H 0.8457 0.0684 0.1641 0.065 Uiso 1 1 calc R . .
C9 C 0.6195(2) 0.1290(2) 0.16731(13) 0.0480(4) Uani 1 1 d . . .
H9A H 0.5811 0.1667 0.1084 0.058 Uiso 1 1 calc R . .
H9B H 0.6052 0.2129 0.1876 0.058 Uiso 1 1 calc R . .
C10 C 0.4322(2) -0.0505(2) 0.18932(13) 0.0458(4) Uani 1 1 d . . .
C11 C 0.5443(3) -0.1350(3) 0.12702(17) 0.0705(7) Uani 1 1 d . . .
H11A H 0.4983 -0.1737 0.0996 0.106 Uiso 1 1 calc R . .
H11B H 0.6297 -0.2163 0.1593 0.106 Uiso 1 1 calc R . .
H11C H 0.5757 -0.0682 0.0828 0.106 Uiso 1 1 calc R . .
C12 C 0.2969(3) 0.0772(3) 0.13877(16) 0.0653(6) Uani 1 1 d . . .
H12A H 0.2513 0.0382 0.1113 0.098 Uiso 1 1 calc R . .
H12B H 0.3274 0.1447 0.0946 0.098 Uiso 1 1 calc R . .
H12C H 0.2261 0.1298 0.1783 0.098 Uiso 1 1 calc R . .
C13 C 0.3826(3) -0.1555(3) 0.25938(16) 0.0643(6) Uani 1 1 d . . .
H13A H 0.3141 -0.1025 0.2995 0.096 Uiso 1 1 calc R . .
H13B H 0.4683 -0.2381 0.2907 0.096 Uiso 1 1 calc R . .
H13C H 0.3341 -0.1922 0.2324 0.096 Uiso 1 1 calc R . .
O14 O 0.40147(13) 0.10539(13) 0.31072(8) 0.0384(3) Uani 1 1 d . . .
C15 C 0.34466(19) 0.25068(18) 0.32108(11) 0.0371(4) Uani 1 1 d . . .
C16 C 0.30152(19) 0.36252(19) 0.23606(12) 0.0399(4) Uani 1 1 d . . .
C17 C 0.2610(2) 0.4539(2) 0.16822(12) 0.0450(4) Uani 1 1 d . . .
Si18 Si 0.18889(6) 0.59597(6) 0.06573(3) 0.04771(16) Uani 1 1 d . . .
C19 C -0.0116(3) 0.6484(3) 0.0639(2) 0.0843(8) Uani 1 1 d . . .
H19A H -0.0246 0.5620 0.0669 0.126 Uiso 1 1 calc R . .
H19B H -0.0537 0.7241 0.0106 0.126 Uiso 1 1 calc R . .
H19C H -0.0613 0.6866 0.1133 0.126 Uiso 1 1 calc R . .
C20 C 0.2163(4) 0.7581(3) 0.06475(17) 0.0800(8) Uani 1 1 d . . .
H20A H 0.1622 0.7971 0.1132 0.120 Uiso 1 1 calc R . .
H20B H 0.1802 0.8343 0.0107 0.120 Uiso 1 1 calc R . .
H20C H 0.3209 0.7277 0.0698 0.120 Uiso 1 1 calc R . .
C21 C 0.2915(3) 0.5177(3) -0.02572(16) 0.0738(7) Uani 1 1 d . . .
H21A H 0.3965 0.4849 -0.0203 0.111 Uiso 1 1 calc R . .
H21B H 0.2571 0.5931 -0.0802 0.111 Uiso 1 1 calc R . .
H21C H 0.2746 0.4343 -0.0245 0.111 Uiso 1 1 calc R . .
C22 C 0.45549(19) 0.26555(19) 0.36631(11) 0.0377(4) Uani 1 1 d . . .
C23 C 0.5546(2) 0.1427(2) 0.42525(12) 0.0418(4) Uani 1 1 d . . .
H23 H 0.5578 0.0494 0.4334 0.050 Uiso 1 1 calc R . .
C24 C 0.6484(2) 0.1552(2) 0.47221(12) 0.0455(4) Uani 1 1 d . . .
H24 H 0.7144 0.0716 0.5121 0.055 Uiso 1 1 calc R . .
C25 C 0.6432(2) 0.2919(2) 0.45936(12) 0.0449(4) Uani 1 1 d . . .
C26 C 0.5458(2) 0.4158(2) 0.40201(14) 0.0517(5) Uani 1 1 d . . .
H26 H 0.5429 0.5087 0.3944 0.062 Uiso 1 1 calc R . .
C27 C 0.4525(2) 0.4020(2) 0.35572(13) 0.0481(4) Uani 1 1 d . . .
H27 H 0.3861 0.4864 0.3165 0.058 Uiso 1 1 calc R . .
Cl28 Cl 0.76637(6) 0.30705(7) 0.51465(4) 0.06073(17) Uani 1 1 d . . .
C29 C 0.20591(19) 0.2726(2) 0.38120(11) 0.0393(4) Uani 1 1 d . . .
H29A H 0.2374 0.2014 0.4381 0.047 Uiso 1 1 calc R . .
H29B H 0.1629 0.3722 0.3895 0.047 Uiso 1 1 calc R . .
C30 C 0.0876(2) 0.2542(2) 0.34856(12) 0.0419(4) Uani 1 1 d . . .
N31 N 0.09102(18) 0.12041(19) 0.37802(12) 0.0532(4) Uani 1 1 d . . .
C32 C -0.0135(3) 0.1012(3) 0.35087(19) 0.0674(6) Uani 1 1 d . . .
H32 H -0.0123 0.0073 0.3713 0.081 Uiso 1 1 calc R . .
C33 C -0.1230(3) 0.2111(3) 0.29466(18) 0.0705(7) Uani 1 1 d . . .
H33 H -0.1938 0.1921 0.2766 0.085 Uiso 1 1 calc R . .
C34 C -0.1271(2) 0.3485(3) 0.26546(15) 0.0650(6) Uani 1 1 d . . .
H34 H -0.2015 0.4260 0.2275 0.078 Uiso 1 1 calc R . .
C35 C -0.0206(2) 0.3717(3) 0.29240(13) 0.0515(5) Uani 1 1 d . . .
H35 H -0.0210 0.4652 0.2732 0.062 Uiso 1 1 calc R . .

loop_
_atom_site_aniso_label
_atom_site_aniso_U_11
_atom_site_aniso_U_22
_atom_site_aniso_U_33
_atom_site_aniso_U_23
_atom_site_aniso_U_13
_atom_site_aniso_U_12
Si1 0.0342(3) 0.0355(2) 0.0337(2) -0.00761(18) -0.00299(18) -0.01246(19)
C2 0.0383(9) 0.0407(9) 0.0384(9) -0.0132(7) -0.0045(7) -0.0105(7)
C3 0.0509(11) 0.0452(10) 0.0418(10) -0.0123(8) -0.0046(8) -0.0104(9)
C4 0.0638(14) 0.0465(11) 0.0506(12) -0.0145(9) -0.0205(10) -0.0034(10)
C5 0.0481(12) 0.0504(12) 0.0786(15) -0.0281(11) -0.0258(11) -0.0019(10)
C6 0.0390(11) 0.0589(13) 0.0832(16) -0.0347(12) -0.0028(10) -0.0152(10)
C7 0.0372(10) 0.0463(10) 0.0543(11) -0.0211(9) -0.0011(8) -0.0136(8)
C8 0.0469(11) 0.0576(12) 0.0576(12) -0.0174(10) 0.0100(9) -0.0250(10)
C9 0.0466(11) 0.0468(10) 0.0453(10) -0.0065(8) 0.0014(8) -0.0207(9)
C10 0.0467(10) 0.0474(10) 0.0453(10) -0.0170(8) -0.0040(8) -0.0187(9)
C11 0.0701(15) 0.0861(17) 0.0700(15) -0.0478(14) 0.0060(12) -0.0321(13)
C12 0.0625(14) 0.0677(14) 0.0659(14) -0.0165(11) -0.0242(11) -0.0231(12)
C13 0.0743(15) 0.0636(14) 0.0693(15) -0.0162(11) -0.0049(12) -0.0422(12)
O14 0.0386(6) 0.0351(6) 0.0399(6) -0.0108(5) -0.0002(5) -0.0149(5)
C15 0.0372(9) 0.0330(8) 0.0367(9) -0.0080(7) -0.0036(7) -0.0119(7)
C16 0.0371(9) 0.0392(9) 0.0414(10) -0.0110(8) -0.0022(7) -0.0148(8)
C17 0.0450(10) 0.0451(10) 0.0413(10) -0.0067(8) -0.0056(8) -0.0186(8)
Si18 0.0550(3) 0.0472(3) 0.0371(3) -0.0027(2) -0.0114(2) -0.0216(3)
C19 0.0619(16) 0.0876(19) 0.0842(19) -0.0065(15) -0.0286(14) -0.0196(14)
C20 0.125(2) 0.0678(15) 0.0570(14) -0.0091(12) 0.0037(15) -0.0574(17)
C21 0.0911(19) 0.0868(18) 0.0488(13) -0.0209(12) -0.0026(12) -0.0417(15)
C22 0.0371(9) 0.0379(9) 0.0359(9) -0.0091(7) -0.0006(7) -0.0154(7)
C23 0.0463(10) 0.0387(9) 0.0404(9) -0.0043(7) -0.0055(8) -0.0213(8)
C24 0.0444(10) 0.0475(10) 0.0413(10) -0.0048(8) -0.0084(8) -0.0197(8)
C25 0.0428(10) 0.0550(11) 0.0434(10) -0.0163(8) -0.0005(8) -0.0251(9)
C26 0.0567(12) 0.0423(10) 0.0613(12) -0.0144(9) -0.0070(10) -0.0241(9)
C27 0.0496(11) 0.0362(9) 0.0537(11) -0.0074(8) -0.0111(9) -0.0150(8)
Cl28 0.0578(3) 0.0759(4) 0.0647(3) -0.0246(3) -0.0087(2) -0.0369(3)
C29 0.0382(9) 0.0392(9) 0.0372(9) -0.0122(7) -0.0010(7) -0.0131(7)
C30 0.0347(9) 0.0485(10) 0.0403(9) -0.0176(8) 0.0036(7) -0.0144(8)
N31 0.0421(9) 0.0519(10) 0.0690(11) -0.0208(8) 0.0023(8) -0.0217(8)
C32 0.0515(13) 0.0733(15) 0.0944(18) -0.0366(14) 0.0071(12) -0.0352(12)
C33 0.0476(13) 0.107(2) 0.0774(16) -0.0456(15) 0.0057(11) -0.0395(14)
C34 0.0436(12) 0.0960(19) 0.0504(12) -0.0198(12) -0.0051(9) -0.0256(12)
C35 0.0415(10) 0.0612(12) 0.0462(11) -0.0129(9) -0.0023(8) -0.0187(9)

loop_
_atom_type_symbol
_atom_type_description
_atom_type_scat_dispersion_real
_atom_type_scat_dispersion_imag
_atom_type_scat_source
C C 0.0181 0.0091 'International Tables Vol C Tables 4.2.6.8 and 6.1.1.4'
H H 0.0000 0.0000 'International Tables Vol C Tables 4.2.6.8 and 6.1.1.4'
N N 0.0311 0.0180 'International Tables Vol C Tables 4.2.6.8 and 6.1.1.4'
O O 0.0492 0.0322 'International Tables Vol C Tables 4.2.6.8 and 6.1.1.4'
Si Si 0.2541 0.3302 'International Tables Vol C Tables 4.2.6.8 and 6.1.1.4'
Cl Cl 0.3639 0.7018 'International Tables Vol C Tables 4.2.6.8 and 6.1.1.4'

loop_
_geom_angle_atom_site_label_1
_geom_angle_atom_site_label_2
_geom_angle_atom_site_label_3
_geom_angle
_geom_angle_site_symmetry_1
_geom_angle_site_symmetry_3
_geom_angle_publ_flag
O14 Si1 C2 111.52(7) . . ?
O14 Si1 C9 116.09(8) . . ?
C2 Si1 C9 93.51(9) . . ?
O14 Si1 C10 106.59(8) . . ?
C2 Si1 C10 112.95(8) . . ?
C9 Si1 C10 115.95(9) . . ?
C3 C2 C7 119.18(17) . . ?
C3 C2 Si1 131.91(15) . . ?
C7 C2 Si1 108.89(14) . . ?
C4 C3 C2 120.4(2) . . ?
C5 C4 C3 120.1(2) . . ?
C6 C5 C4 120.4(2) . . ?
C5 C6 C7 120.3(2) . . ?
C6 C7 C2 119.5(2) . . ?
C6 C7 C8 123.83(19) . . ?
C2 C7 C8 116.63(17) . . ?
C7 C8 C9 110.41(16) . . ?
C8 C9 Si1 105.04(13) . . ?
C12 C10 C13 109.06(19) . . ?
C12 C10 C11 109.68(19) . . ?
C13 C10 C11 109.71(19) . . ?
C12 C10 Si1 110.47(14) . . ?
C13 C10 Si1 109.13(14) . . ?
C11 C10 Si1 108.77(15) . . ?
C15 O14 Si1 132.14(11) . . ?
O14 C15 C16 110.36(14) . . ?
O14 C15 C22 111.40(13) . . ?
C16 C15 C22 111.34(14) . . ?
O14 C15 C29 106.08(14) . . ?
C16 C15 C29 109.70(14) . . ?
C22 C15 C29 107.78(14) . . ?
C17 C16 C15 177.40(19) . . ?
C16 C17 Si18 177.07(18) . . ?
C17 Si18 C21 108.72(11) . . ?
C17 Si18 C19 107.16(12) . . ?
C21 Si18 C19 111.75(14) . . ?
C17 Si18 C20 108.00(11) . . ?
C21 Si18 C20 110.79(13) . . ?
C19 Si18 C20 110.26(15) . . ?
C27 C22 C23 118.22(17) . . ?
C27 C22 C15 121.53(16) . . ?
C23 C22 C15 120.03(15) . . ?
C24 C23 C22 121.30(17) . . ?
C25 C24 C23 118.78(17) . . ?
C24 C25 C26 121.39(18) . . ?
C24 C25 Cl28 119.04(15) . . ?
C26 C25 Cl28 119.54(15) . . ?
C25 C26 C27 119.29(18) . . ?
C26 C27 C22 121.01(18) . . ?
C30 C29 C15 114.99(14) . . ?
N31 C30 C35 122.42(18) . . ?
N31 C30 C29 116.15(16) . . ?
C35 C30 C29 121.41(18) . . ?
C30 N31 C32 117.51(19) . . ?
N31 C32 C33 123.6(2) . . ?
C34 C33 C32 118.7(2) . . ?
C33 C34 C35 119.0(2) . . ?
C34 C35 C30 118.8(2) . . ?

loop_
_geom_bond_atom_site_label_1
_geom_bond_atom_site_label_2
_geom_bond_distance
_geom_bond_site_symmetry_2
_geom_bond_publ_flag
Si1 O14 1.6457(12) . ?
Si1 C2 1.8656(18) . ?
Si1 C9 1.8761(19) . ?
Si1 C10 1.881(2) . ?
C2 C3 1.396(3) . ?
C2 C7 1.403(3) . ?
C3 C4 1.381(3) . ?
C4 C5 1.379(4) . ?
C5 C6 1.377(4) . ?
C6 C7 1.392(3) . ?
C7 C8 1.511(3) . ?
C8 C9 1.542(3) . ?
C10 C12 1.530(3) . ?
C10 C13 1.531(3) . ?
C10 C11 1.539(3) . ?
O14 C15 1.424(2) . ?
C15 C16 1.480(2) . ?
C15 C22 1.529(2) . ?
C15 C29 1.552(2) . ?
C16 C17 1.195(3) . ?
C17 Si18 1.8365(19) . ?
Si18 C21 1.854(3) . ?
Si18 C19 1.857(3) . ?
Si18 C20 1.859(3) . ?
C22 C27 1.388(3) . ?
C22 C23 1.392(2) . ?
C23 C24 1.386(3) . ?
C24 C25 1.373(3) . ?
C25 C26 1.377(3) . ?
C25 Cl28 1.7430(19) . ?
C26 C27 1.382(3) . ?
C29 C30 1.502(3) . ?
C30 N31 1.333(3) . ?
C30 C35 1.390(3) . ?
N31 C32 1.333(3) . ?
C32 C33 1.374(4) . ?
C33 C34 1.366(4) . ?
C34 C35 1.377(3) . ?

loop_
_geom_torsion_atom_site_label_1
_geom_torsion_atom_site_label_2
_geom_torsion_atom_site_label_3
_geom_torsion_atom_site_label_4
_geom_torsion
_geom_torsion_site_symmetry_1
_geom_torsion_site_symmetry_2
_geom_torsion_site_symmetry_3
_geom_torsion_site_symmetry_4
_geom_torsion_publ_flag
O14 Si1 C2 C3 49.6(2) . . . . ?
C9 Si1 C2 C3 169.45(19) . . . . ?
C10 Si1 C2 C3 -70.4(2) . . . . ?
O14 Si1 C2 C7 -128.81(13) . . . . ?
C9 Si1 C2 C7 -8.96(15) . . . . ?
C10 Si1 C2 C7 111.18(14) . . . . ?
C7 C2 C3 C4 0.9(3) . . . . ?
Si1 C2 C3 C4 -177.35(16) . . . . ?
C2 C3 C4 C5 1.2(3) . . . . ?
C3 C4 C5 C6 -1.9(3) . . . . ?
C4 C5 C6 C7 0.5(3) . . . . ?
C5 C6 C7 C2 1.6(3) . . . . ?
C5 C6 C7 C8 -177.2(2) . . . . ?
C3 C2 C7 C6 -2.3(3) . . . . ?
Si1 C2 C7 C6 176.37(15) . . . . ?
C3 C2 C7 C8 176.60(18) . . . . ?
Si1 C2 C7 C8 -4.8(2) . . . . ?
C6 C7 C8 C9 -161.12(19) . . . . ?
C2 C7 C8 C9 20.1(3) . . . . ?
C7 C8 C9 Si1 -24.4(2) . . . . ?
O14 Si1 C9 C8 135.07(13) . . . . ?
C2 Si1 C9 C8 19.01(15) . . . . ?
C10 Si1 C9 C8 -98.65(15) . . . . ?
O14 Si1 C10 C12 61.63(17) . . . . ?
C2 Si1 C10 C12 -175.57(15) . . . . ?
C9 Si1 C10 C12 -69.31(18) . . . . ?
O14 Si1 C10 C13 -58.27(16) . . . . ?
C2 Si1 C10 C13 64.54(17) . . . . ?
C9 Si1 C10 C13 170.80(14) . . . . ?
O14 Si1 C10 C11 -177.93(15) . . . . ?
C2 Si1 C10 C11 -55.13(18) . . . . ?
C9 Si1 C10 C11 51.13(18) . . . . ?
C2 Si1 O14 C15 110.09(15) . . . . ?
C9 Si1 O14 C15 4.64(17) . . . . ?
C10 Si1 O14 C15 -126.22(15) . . . . ?
Si1 O14 C15 C16 47.6(2) . . . . ?
Si1 O14 C15 C22 -76.56(18) . . . . ?
Si1 O14 C15 C29 166.42(11) . . . . ?
O14 C15 C22 C27 155.79(17) . . . . ?
C16 C15 C22 C27 32.1(2) . . . . ?
C29 C15 C22 C27 -88.2(2) . . . . ?
O14 C15 C22 C23 -29.6(2) . . . . ?
C16 C15 C22 C23 -153.27(16) . . . . ?
C29 C15 C22 C23 86.38(19) . . . . ?
C27 C22 C23 C24 -0.2(3) . . . . ?
C15 C22 C23 C24 -174.95(17) . . . . ?
C22 C23 C24 C25 -0.4(3) . . . . ?
C23 C24 C25 C26 0.9(3) . . . . ?
C23 C24 C25 Cl28 -177.24(15) . . . . ?
C24 C25 C26 C27 -0.7(3) . . . . ?
Cl28 C25 C26 C27 177.39(16) . . . . ?
C25 C26 C27 C22 0.1(3) . . . . ?
C23 C22 C27 C26 0.3(3) . . . . ?
C15 C22 C27 C26 175.03(18) . . . . ?
O14 C15 C29 C30 -57.76(18) . . . . ?
C16 C15 C29 C30 61.4(2) . . . . ?
C22 C15 C29 C30 -177.18(14) . . . . ?
C15 C29 C30 N31 95.01(19) . . . . ?
C15 C29 C30 C35 -86.4(2) . . . . ?
C35 C30 N31 C32 0.7(3) . . . . ?
C29 C30 N31 C32 179.33(18) . . . . ?
C30 N31 C32 C33 0.1(3) . . . . ?
N31 C32 C33 C34 -0.9(4) . . . . ?
C32 C33 C34 C35 0.8(4) . . . . ?
C33 C34 C35 C30 0.0(3) . . . . ?
N31 C30 C35 C34 -0.8(3) . . . . ?
C29 C30 C35 C34 -179.28(18) . . . . ?
